data_4080417
loop_
_publ_author_name
'Herbst, Annika'
'Bronner, Catherine'
'Dechambenoit, Pierre'
'Wenger, Oliver S.'

_publ_section_title
;
 Gold Complexes with Tridentate Cyclometalating and NHC Ligands: A Search
 for New Photoluminescent Gold(III) Compounds
;
_journal_issue 6
_journal_name_full Organometallics
_journal_page_first 1807
_journal_paper_doi 10.1021/om301226b
_journal_volume 32
_journal_year 2013
_chemical_formula_moiety 'C38 H50 Au2 N10, 2(F6 P)'
_chemical_formula_sum 'C38 H50 Au2 F12 N10 P2'
_chemical_formula_weight 1330.75
_chemical_name_systematic
; 
 ? 
;
_space_group_IT_number 179
_symmetry_cell_setting hexagonal
_symmetry_space_group_name_Hall 'P 65 2 (0 0 1)'
_symmetry_space_group_name_H-M 'P 65 2 2'
_atom_sites_solution_hydrogens geom
_atom_sites_solution_primary direct
_atom_sites_solution_secondary difmap
_audit_creation_method SHELXL-97
_cell_angle_alpha 90.00
_cell_angle_beta 90.00
_cell_angle_gamma 120.00
_cell_formula_units_Z 6
_cell_length_a 13.2988(3)
_cell_length_b 13.2988(3)
_cell_length_c 45.8519(13)
_cell_measurement_reflns_used 9881
_cell_measurement_temperature 100(2)
_cell_measurement_theta_max 27.65
_cell_measurement_theta_min 2.51
_cell_volume 7022.8(3)
_computing_cell_refinement 'Bruker SAINT'
_computing_data_collection 'Bruker APEX2'
_computing_data_reduction 'Bruker SAINT'
_computing_molecular_graphics ORTEP-32
_computing_publication_material 'WINGX (Farrugia)'
_computing_structure_refinement 'SHELXL-97 (Sheldrick, 2008)'
_computing_structure_solution 'AUTOSTRUCTURE (Bruker)'
_diffrn_ambient_temperature 100(2)
_diffrn_measured_fraction_theta_full 0.999
_diffrn_measured_fraction_theta_max 0.999
_diffrn_measurement_device_type 'Bruker APEX-II CCD'
_diffrn_measurement_method 'phi and omega scans'
_diffrn_radiation_monochromator graphite
_diffrn_radiation_source 'fine-focus sealed tube'
_diffrn_radiation_type MoK\a
_diffrn_radiation_wavelength 0.71073
_diffrn_reflns_av_R_equivalents 0.0892
_diffrn_reflns_av_sigmaI/netI 0.0456
_diffrn_reflns_limit_h_max 18
_diffrn_reflns_limit_h_min -18
_diffrn_reflns_limit_k_max 18
_diffrn_reflns_limit_k_min -18
_diffrn_reflns_limit_l_max 64
_diffrn_reflns_limit_l_min -63
_diffrn_reflns_number 90134
_diffrn_reflns_theta_full 30.10
_diffrn_reflns_theta_max 30.10
_diffrn_reflns_theta_min 1.82
_exptl_absorpt_coefficient_mu 6.416
_exptl_absorpt_correction_T_max 0.8824
_exptl_absorpt_correction_T_min 0.4893
_exptl_absorpt_correction_type multi-scan
_exptl_absorpt_process_details SADABS
_exptl_crystal_colour colourless
_exptl_crystal_density_diffrn 1.888
_exptl_crystal_density_method 'not measured'
_exptl_crystal_description needle
_exptl_crystal_F_000 3864
_exptl_crystal_size_max 0.13
_exptl_crystal_size_mid 0.03
_exptl_crystal_size_min 0.02
_refine_diff_density_max 0.804
_refine_diff_density_min -1.420
_refine_diff_density_rms 0.145
_refine_ls_abs_structure_details 'Flack H D (1983), Acta Cryst. A39, 876-881'
_refine_ls_abs_structure_Flack 0.011(11)
_refine_ls_extinction_method none
_refine_ls_goodness_of_fit_ref 1.058
_refine_ls_hydrogen_treatment constr
_refine_ls_matrix_type full
_refine_ls_number_parameters 292
_refine_ls_number_reflns 6910
_refine_ls_number_restraints 0
_refine_ls_restrained_S_all 1.058
_refine_ls_R_factor_all 0.0522
_refine_ls_R_factor_gt 0.0404
_refine_ls_shift/su_max 0.002
_refine_ls_shift/su_mean 0.000
_refine_ls_structure_factor_coef Fsqd
_refine_ls_weighting_details 'calc w=1/[\s^2^(Fo^2^)+(0.0135P)^2^+43.9406P] where P=(Fo^2^+2Fc^2^)/3'
_refine_ls_weighting_scheme calc
_refine_ls_wR_factor_gt 0.0745
_refine_ls_wR_factor_ref 0.0823
_reflns_number_gt 5957
_reflns_number_total 6910
_reflns_threshold_expression >2sigma(I)
_cod_data_source_file om301226b_si_002.cif
_cod_data_source_block '[Au2(L2)2][PF6]2'
_cod_original_sg_symbol_H-M P6522
_cod_database_code 4080417

loop_
_symmetry_equiv_pos_as_xyz
'x, y, z'
'x-y, x, z+5/6'
'-y, x-y, z+2/3'
'-x, -y, z+1/2'
'-x+y, -x, z+1/3'
'y, -x+y, z+1/6'
'-y, -x, -z+1/6'
'x-y, -y, -z'
'x, x-y, -z+5/6'
'y, x, -z+2/3'
'-x+y, y, -z+1/2'
'-x, -x+y, -z+1/3'

loop_
_atom_site_label
_atom_site_type_symbol
_atom_site_fract_x
_atom_site_fract_y
_atom_site_fract_z
_atom_site_U_iso_or_equiv
_atom_site_adp_type
_atom_site_occupancy
_atom_site_symmetry_multiplicity
_atom_site_calc_flag
_atom_site_refinement_flags
Au1 Au -0.047049(19) -0.054401(19) -0.214478(4) 0.02124(6) Uani 1 1 d .
N1 N -0.2296(5) -0.2987(5) -0.19981(12) 0.0248(12) Uani 1 1 d .
N2 N -0.3047(4) -0.2288(4) -0.22874(12) 0.0201(11) Uani 1 1 d .
N3 N -0.2213(4) -0.0659(5) -0.25762(10) 0.0208(10) Uani 1 1 d .
N4 N -0.1187(5) 0.0980(4) -0.28539(11) 0.0222(11) Uani 1 1 d .
N5 N 0.0599(6) 0.1949(5) -0.29820(12) 0.0289(12) Uani 1 1 d .
C1 C 0.0038(8) -0.4035(9) -0.15603(18) 0.050(2) Uani 1 1 d .
H1A H -0.0138 -0.3589 -0.1420 0.075 Uiso 1 1 calc R
H1B H 0.0731 -0.4055 -0.1497 0.075 Uiso 1 1 calc R
H1C H -0.0621 -0.4830 -0.1572 0.075 Uiso 1 1 calc R
C2 C 0.0260(7) -0.3453(8) -0.18651(18) 0.046(2) Uani 1 1 d .
H2A H 0.0834 -0.2616 -0.1845 0.055 Uiso 1 1 calc R
H2B H 0.0604 -0.3799 -0.1994 0.055 Uiso 1 1 calc R
C3 C -0.0836(6) -0.3580(7) -0.20113(16) 0.0312(17) Uani 1 1 d .
H3A H -0.0620 -0.3159 -0.2199 0.037 Uiso 1 1 calc R
H3B H -0.1376 -0.4411 -0.2053 0.037 Uiso 1 1 calc R
C4 C -0.1447(7) -0.3121(7) -0.18256(16) 0.0335(17) Uani 1 1 d .
H4A H -0.1845 -0.3663 -0.1662 0.040 Uiso 1 1 calc R
H4B H -0.0871 -0.2361 -0.1742 0.040 Uiso 1 1 calc R
C5 C -0.2029(5) -0.2022(5) -0.21492(12) 0.0180(11) Uani 1 1 d .
C6 C -0.3445(6) -0.3857(6) -0.20454(16) 0.0295(15) Uani 1 1 d .
H6 H -0.3823 -0.4617 -0.1965 0.035 Uiso 1 1 calc R
C7 C -0.3906(6) -0.3411(6) -0.22257(14) 0.0272(14) Uani 1 1 d .
H7 H -0.4679 -0.3793 -0.2298 0.033 Uiso 1 1 calc R
C8 C -0.3192(5) -0.1528(5) -0.24796(14) 0.0213(12) Uani 1 1 d .
C9 C -0.4285(6) -0.1720(6) -0.25544(14) 0.0258(14) Uani 1 1 d .
H9 H -0.4973 -0.2364 -0.2480 0.031 Uiso 1 1 calc R
C10 C -0.4324(6) -0.0933(7) -0.27419(15) 0.0301(16) Uani 1 1 d .
H10 H -0.5053 -0.1028 -0.2799 0.036 Uiso 1 1 calc R
C11 C -0.3309(6) -0.0001(7) -0.28483(15) 0.0283(14) Uani 1 1 d .
H11 H -0.3322 0.0548 -0.2978 0.034 Uiso 1 1 calc R
C12 C -0.2272(5) 0.0090(6) -0.27554(13) 0.0212(12) Uani 1 1 d .
C13 C -0.0254(5) 0.0860(6) -0.28986(13) 0.0271(14) Uani 1 1 d .
C14 C -0.0936(7) 0.2129(6) -0.29163(14) 0.0312(16) Uani 1 1 d .
H14 H -0.1460 0.2418 -0.2907 0.037 Uiso 1 1 calc R
C15 C 0.0172(8) 0.2714(6) -0.29901(14) 0.0315(17) Uani 1 1 d .
H15 H 0.0601 0.3515 -0.3040 0.038 Uiso 1 1 calc R
C16 C 0.1789(6) 0.2266(7) -0.30611(17) 0.0388(18) Uani 1 1 d .
H16A H 0.2088 0.2916 -0.3202 0.047 Uiso 1 1 calc R
H16B H 0.1769 0.1596 -0.3161 0.047 Uiso 1 1 calc R
C17 C 0.2634(7) 0.2620(10) -0.2808(2) 0.065(3) Uani 1 1 d .
H17A H 0.2638 0.3268 -0.2701 0.078 Uiso 1 1 calc R
H17B H 0.2376 0.1958 -0.2672 0.078 Uiso 1 1 calc R
C18 C 0.3841(8) 0.2992(13) -0.2912(3) 0.105(6) Uani 1 1 d .
H18A H 0.3770 0.2441 -0.3067 0.127 Uiso 1 1 calc R
H18B H 0.4143 0.3759 -0.3007 0.127 Uiso 1 1 calc R
C19 C 0.4719(11) 0.3087(16) -0.2713(3) 0.111(6) Uani 1 1 d .
H19A H 0.4866 0.3681 -0.2566 0.166 Uiso 1 1 calc R
H19B H 0.5437 0.3306 -0.2821 0.166 Uiso 1 1 calc R
H19C H 0.4453 0.2339 -0.2616 0.166 Uiso 1 1 calc R
P1 P -0.71130(16) -0.38750(15) -0.32041(4) 0.0301(4) Uani 1 1 d .
F1 F -0.7144(11) -0.4163(10) -0.28780(14) 0.165(5) Uani 1 1 d .
F2 F -0.5760(4) -0.3046(4) -0.32138(13) 0.0630(16) Uani 1 1 d .
F3 F -0.7164(6) -0.3552(9) -0.35298(15) 0.155(5) Uani 1 1 d .
F4 F -0.8489(4) -0.4672(4) -0.32132(15) 0.0711(19) Uani 1 1 d .
F5 F -0.7260(5) -0.2840(5) -0.3089(2) 0.120(3) Uani 1 1 d .
F6 F -0.6982(5) -0.4945(5) -0.3280(2) 0.126(4) Uani 1 1 d .

loop_
_atom_site_aniso_label
_atom_site_aniso_U_11
_atom_site_aniso_U_22
_atom_site_aniso_U_33
_atom_site_aniso_U_23
_atom_site_aniso_U_13
_atom_site_aniso_U_12
Au1 0.02371(11) 0.02760(12) 0.01690(9) -0.00015(9) -0.00091(8) 0.01621(10)
N1 0.030(3) 0.033(3) 0.020(3) 0.009(2) 0.009(2) 0.021(3)
N2 0.019(2) 0.021(3) 0.025(3) 0.005(2) 0.007(2) 0.013(2)
N3 0.027(3) 0.026(3) 0.015(2) 0.002(2) 0.0018(19) 0.017(2)
N4 0.029(3) 0.021(2) 0.022(3) 0.005(2) -0.003(2) 0.016(2)
N5 0.028(3) 0.026(3) 0.024(3) 0.000(2) -0.003(3) 0.007(3)
C1 0.040(5) 0.076(7) 0.047(5) 0.026(4) 0.010(4) 0.040(5)
C2 0.039(5) 0.066(6) 0.045(5) 0.011(4) 0.004(4) 0.036(5)
C3 0.029(4) 0.040(4) 0.031(4) 0.011(3) 0.008(3) 0.022(3)
C4 0.041(4) 0.042(4) 0.032(4) 0.007(3) 0.005(3) 0.031(4)
C5 0.031(3) 0.028(3) 0.005(2) 0.002(2) 0.001(2) 0.023(2)
C6 0.026(3) 0.022(3) 0.039(4) 0.010(3) 0.010(3) 0.010(3)
C7 0.026(3) 0.029(4) 0.029(4) 0.003(3) 0.002(3) 0.015(3)
C8 0.025(3) 0.024(3) 0.018(3) 0.001(3) 0.000(2) 0.015(3)
C9 0.025(3) 0.029(3) 0.023(3) 0.003(3) -0.001(3) 0.012(3)
C10 0.028(4) 0.048(4) 0.024(3) 0.003(3) 0.000(3) 0.027(3)
C11 0.033(4) 0.034(4) 0.023(3) 0.012(3) 0.001(3) 0.020(3)
C12 0.019(3) 0.025(3) 0.021(3) 0.000(3) 0.004(2) 0.012(3)
C13 0.021(3) 0.027(3) 0.023(3) -0.008(2) -0.006(2) 0.004(2)
C14 0.046(4) 0.031(4) 0.019(3) 0.005(3) 0.002(3) 0.020(3)
C15 0.048(5) 0.028(4) 0.014(3) 0.005(3) 0.004(3) 0.016(4)
C16 0.026(4) 0.039(4) 0.040(4) 0.005(3) -0.001(3) 0.007(3)
C17 0.026(4) 0.088(8) 0.051(5) 0.041(5) -0.009(4) 0.006(4)
C18 0.021(5) 0.133(12) 0.110(10) 0.081(9) 0.003(6) 0.000(6)
C19 0.064(8) 0.198(18) 0.069(8) 0.050(10) 0.025(6) 0.064(10)
P1 0.0277(9) 0.0244(8) 0.0417(10) -0.0031(7) -0.0007(8) 0.0156(7)
F1 0.270(14) 0.205(10) 0.040(4) 0.026(5) -0.006(6) 0.134(10)
F2 0.030(2) 0.042(3) 0.115(5) -0.026(3) -0.011(3) 0.017(2)
F3 0.072(5) 0.237(12) 0.076(5) 0.077(6) -0.006(4) 0.018(6)
F4 0.030(2) 0.027(3) 0.154(6) 0.007(3) 0.013(3) 0.012(2)
F5 0.054(4) 0.036(3) 0.257(10) -0.012(5) 0.068(5) 0.015(3)
F6 0.041(3) 0.054(4) 0.283(11) -0.081(6) -0.009(5) 0.024(3)

loop_
_atom_type_symbol
_atom_type_description
_atom_type_scat_dispersion_real
_atom_type_scat_dispersion_imag
_atom_type_scat_source
C C 0.0033 0.0016 'International Tables Vol C Tables 4.2.6.8 and 6.1.1.4'
H H 0.0000 0.0000 'International Tables Vol C Tables 4.2.6.8 and 6.1.1.4'
Au Au -2.0133 8.8022 'International Tables Vol C Tables 4.2.6.8 and 6.1.1.4'
F F 0.0171 0.0103 'International Tables Vol C Tables 4.2.6.8 and 6.1.1.4'
N N 0.0061 0.0033 'International Tables Vol C Tables 4.2.6.8 and 6.1.1.4'
P P 0.1023 0.0942 'International Tables Vol C Tables 4.2.6.8 and 6.1.1.4'

loop_
_geom_angle_atom_site_label_1
_geom_angle_atom_site_label_2
_geom_angle_atom_site_label_3
_geom_angle
_geom_angle_site_symmetry_1
_geom_angle_site_symmetry_3
C13 Au1 C5 173.9(2) 11_554 .
C13 Au1 Au1 90.25(17) 11_554 11_554
C5 Au1 Au1 94.38(16) . 11_554
C5 N1 C6 111.7(6) . .
C5 N1 C4 123.0(6) . .
C6 N1 C4 125.1(6) . .
C5 N2 C7 111.1(5) . .
C5 N2 C8 124.7(5) . .
C7 N2 C8 124.1(5) . .
C8 N3 C12 117.8(5) . .
C13 N4 C12 124.7(5) . .
C13 N4 C14 111.3(6) . .
C12 N4 C14 124.0(5) . .
C13 N5 C15 110.8(6) . .
C13 N5 C16 125.1(6) . .
C15 N5 C16 124.1(6) . .
C2 C1 H1A 109.5 . .
C2 C1 H1B 109.5 . .
H1A C1 H1B 109.5 . .
C2 C1 H1C 109.5 . .
H1A C1 H1C 109.5 . .
H1B C1 H1C 109.5 . .
C3 C2 C1 113.8(7) . .
C3 C2 H2A 108.8 . .
C1 C2 H2A 108.8 . .
C3 C2 H2B 108.8 . .
C1 C2 H2B 108.8 . .
H2A C2 H2B 107.7 . .
C4 C3 C2 112.6(7) . .
C4 C3 H3A 109.1 . .
C2 C3 H3A 109.1 . .
C4 C3 H3B 109.1 . .
C2 C3 H3B 109.1 . .
H3A C3 H3B 107.8 . .
N1 C4 C3 110.6(6) . .
N1 C4 H4A 109.5 . .
C3 C4 H4A 109.5 . .
N1 C4 H4B 109.5 . .
C3 C4 H4B 109.5 . .
H4A C4 H4B 108.1 . .
N1 C5 N2 103.7(5) . .
N1 C5 Au1 125.3(5) . .
N2 C5 Au1 131.0(4) . .
C7 C6 N1 106.5(6) . .
C7 C6 H6 126.8 . .
N1 C6 H6 126.8 . .
C6 C7 N2 107.0(6) . .
C6 C7 H7 126.5 . .
N2 C7 H7 126.5 . .
N3 C8 C9 124.5(6) . .
N3 C8 N2 114.0(5) . .
C9 C8 N2 121.6(6) . .
C10 C9 C8 116.7(6) . .
C10 C9 H9 121.7 . .
C8 C9 H9 121.7 . .
C9 C10 C11 120.7(6) . .
C9 C10 H10 119.7 . .
C11 C10 H10 119.7 . .
C10 C11 C12 116.8(6) . .
C10 C11 H11 121.6 . .
C12 C11 H11 121.6 . .
N3 C12 C11 123.7(6) . .
N3 C12 N4 114.2(5) . .
C11 C12 N4 122.1(6) . .
N4 C13 N5 104.0(6) . .
N4 C13 Au1 129.9(5) . 11_554
N5 C13 Au1 126.1(5) . 11_554
C15 C14 N4 106.2(7) . .
C15 C14 H14 126.9 . .
N4 C14 H14 126.9 . .
C14 C15 N5 107.8(7) . .
C14 C15 H15 126.1 . .
N5 C15 H15 126.1 . .
N5 C16 C17 115.2(7) . .
N5 C16 H16A 108.5 . .
C17 C16 H16A 108.5 . .
N5 C16 H16B 108.5 . .
C17 C16 H16B 108.5 . .
H16A C16 H16B 107.5 . .
C18 C17 C16 111.3(9) . .
C18 C17 H17A 109.4 . .
C16 C17 H17A 109.4 . .
C18 C17 H17B 109.4 . .
C16 C17 H17B 109.4 . .
H17A C17 H17B 108.0 . .
C19 C18 C17 121.0(10) . .
C19 C18 H18A 107.1 . .
C17 C18 H18A 107.1 . .
C19 C18 H18B 107.1 . .
C17 C18 H18B 107.1 . .
H18A C18 H18B 106.8 . .
C18 C19 H19A 109.5 . .
C18 C19 H19B 109.5 . .
H19A C19 H19B 109.5 . .
C18 C19 H19C 109.5 . .
H19A C19 H19C 109.5 . .
H19B C19 H19C 109.5 . .
F1 P1 F6 89.5(6) . .
F1 P1 F3 175.0(6) . .
F6 P1 F3 94.5(6) . .
F1 P1 F2 94.6(5) . .
F6 P1 F2 91.3(3) . .
F3 P1 F2 88.4(4) . .
F1 P1 F5 83.9(5) . .
F6 P1 F5 173.3(6) . .
F3 P1 F5 92.2(6) . .
F2 P1 F5 89.7(3) . .
F1 P1 F4 88.9(5) . .
F6 P1 F4 90.1(3) . .
F3 P1 F4 87.9(4) . .
F2 P1 F4 176.2(4) . .
F5 P1 F4 89.2(3) . .

loop_
_geom_bond_atom_site_label_1
_geom_bond_atom_site_label_2
_geom_bond_distance
_geom_bond_site_symmetry_2
Au1 C13 2.008(7) 11_554
Au1 C5 2.021(6) .
Au1 Au1 3.3000(4) 11_554
N1 C5 1.340(8) .
N1 C6 1.397(9) .
N1 C4 1.461(9) .
N2 C5 1.371(8) .
N2 C7 1.382(8) .
N2 C8 1.425(8) .
N3 C8 1.313(8) .
N3 C12 1.324(8) .
N4 C13 1.344(8) .
N4 C12 1.406(8) .
N4 C14 1.421(8) .
N5 C13 1.374(8) .
N5 C15 1.392(9) .
N5 C16 1.465(10) .
C1 C2 1.553(11) .
C1 H1A 0.9800 .
C1 H1B 0.9800 .
C1 H1C 0.9800 .
C2 C3 1.536(10) .
C2 H2A 0.9900 .
C2 H2B 0.9900 .
C3 C4 1.501(10) .
C3 H3A 0.9900 .
C3 H3B 0.9900 .
C4 H4A 0.9900 .
C4 H4B 0.9900 .
C6 C7 1.331(10) .
C6 H6 0.9500 .
C7 H7 0.9500 .
C8 C9 1.387(9) .
C9 C10 1.376(9) .
C9 H9 0.9500 .
C10 C11 1.386(10) .
C10 H10 0.9500 .
C11 C12 1.389(9) .
C11 H11 0.9500 .
C13 Au1 2.008(7) 11_554
C14 C15 1.321(11) .
C14 H14 0.9500 .
C15 H15 0.9500 .
C16 C17 1.517(11) .
C16 H16A 0.9900 .
C16 H16B 0.9900 .
C17 C18 1.502(14) .
C17 H17A 0.9900 .
C17 H17B 0.9900 .
C18 C19 1.437(15) .
C18 H18A 0.9900 .
C18 H18B 0.9900 .
C19 H19A 0.9800 .
C19 H19B 0.9800 .
C19 H19C 0.9800 .
P1 F1 1.539(7) .
P1 F6 1.557(6) .
P1 F3 1.565(7) .
P1 F2 1.572(5) .
P1 F5 1.575(6) .
P1 F4 1.592(5) .
